data_7214781
loop_
_publ_author_name
'Suryanti, Venty'
'Bhadbhade, Mohan'
'Bishop, Roger'
'Black, David StC'
'Kumar, Naresh'

_publ_section_title
;
 Self-assembly of alkyl N-acetylglyoxylic amides of varying chain lengths
;
_journal_issue 21
_journal_name_full CrystEngComm
_journal_page_first 7345
_journal_paper_doi 10.1039/c2ce25994j
_journal_volume 14
_journal_year 2012
_chemical_formula_moiety 'C22 H34 N2 O3'
_chemical_formula_sum 'C23 H34 N2 O3'
_chemical_formula_weight 374.51
_chemical_name_systematic
;
?
;
_space_group_IT_number 14
_symmetry_cell_setting monoclinic
_symmetry_space_group_name_Hall '-P 2ybc'
_symmetry_space_group_name_H-M 'P 1 21/c 1'
_atom_sites_solution_hydrogens geom
_atom_sites_solution_primary direct
_atom_sites_solution_secondary difmap
_audit_creation_method SHELXL-97
_cell_angle_alpha 90.00
_cell_angle_beta 91.28(3)
_cell_angle_gamma 90.00
_cell_formula_units_Z 4
_cell_length_a 24.240(5)
_cell_length_b 5.0210(10)
_cell_length_c 17.387(3)
_cell_measurement_reflns_used 9980
_cell_measurement_temperature 100(2)
_cell_measurement_theta_max 22.5
_cell_measurement_theta_min 2.5
_cell_volume 2115.6(7)
_computing_cell_refinement 'XDS (Kabsch, 1993)'
_computing_data_collection 'BLU-ICE (McPhillips et al, 2002)'
_computing_data_reduction 'XDS (Kabsch, 1993)'
_computing_molecular_graphics
;ORTEP-3 (Farrugia, 1997)
WINGX-32 (Farrugia, 1999)
;
_computing_structure_refinement 'SHELXL-97 (Sheldrick, 2008)'
_computing_structure_solution 'SHELXS-97 (Sheldrick, 2008)'
_diffrn_ambient_temperature 100(2)
_diffrn_detector_area_resol_mean 'ADSC Q210'
_diffrn_measured_fraction_theta_full 0.939
_diffrn_measured_fraction_theta_max 0.939
_diffrn_measurement_device_type '3-BM1 Australian Synchrotron'
_diffrn_measurement_method '\f scans'
_diffrn_radiation_monochromator Si<111>
_diffrn_radiation_source 'Synchrotron BM'
_diffrn_radiation_type Synchrotron
_diffrn_radiation_wavelength 0.71073
_diffrn_reflns_av_R_equivalents 0.0336
_diffrn_reflns_av_sigmaI/netI 0.0212
_diffrn_reflns_limit_h_max 28
_diffrn_reflns_limit_h_min -28
_diffrn_reflns_limit_k_max 5
_diffrn_reflns_limit_k_min -5
_diffrn_reflns_limit_l_max 20
_diffrn_reflns_limit_l_min -20
_diffrn_reflns_number 24994
_diffrn_reflns_theta_full 25.00
_diffrn_reflns_theta_max 25.00
_diffrn_reflns_theta_min 1.68
_diffrn_standards_decay_% 0
_diffrn_standards_interval_count 0
_diffrn_standards_interval_time 0
_diffrn_standards_number 0
_exptl_absorpt_coefficient_mu 0.077
_exptl_absorpt_correction_T_max 0.9985
_exptl_absorpt_correction_T_min 0.9924
_exptl_absorpt_correction_type none
_exptl_crystal_colour Colourless
_exptl_crystal_density_diffrn 1.176
_exptl_crystal_density_method 'not measured'
_exptl_crystal_description 'Thin plates'
_exptl_crystal_F_000 816.0
_exptl_crystal_size_max 0.10
_exptl_crystal_size_mid 0.02
_exptl_crystal_size_min 0.02
_refine_diff_density_max 0.740
_refine_diff_density_min -0.834
_refine_diff_density_rms 0.142
_refine_ls_extinction_method none
_refine_ls_goodness_of_fit_ref 1.047
_refine_ls_hydrogen_treatment constr
_refine_ls_matrix_type full
_refine_ls_number_parameters 300
_refine_ls_number_reflns 3480
_refine_ls_number_restraints 356
_refine_ls_restrained_S_all 1.038
_refine_ls_R_factor_all 0.1305
_refine_ls_R_factor_gt 0.1295
_refine_ls_shift/su_max 0.009
_refine_ls_shift/su_mean 0.000
_refine_ls_structure_factor_coef Fsqd
_refine_ls_weighting_details 'calc w=1/[\s^2^(Fo^2^)+(0.1765P)^2^+25.7773P] where P=(Fo^2^+2Fc^2^)/3'
_refine_ls_weighting_scheme calc
_refine_ls_wR_factor_gt 0.4097
_refine_ls_wR_factor_ref 0.4101
_reflns_number_gt 3413
_reflns_number_total 3480
_reflns_threshold_expression >2sigma(I)
_cod_data_source_file c2ce25994j.txt
_cod_data_source_block venty3a_pc
_cod_depositor_comments
;
The following automatic conversions were performed:

'_symmetry_cell_setting' value 'Monoclinic' changed to 'monoclinic'
according to
/usr/data/users/saulius/automatic-downloads/retrospective/RSC/lib/dictionaries/cif_core.dic
dictionary named 'cif_core.dic' version 2.4.2 from 2011-04-26.

Automatic conversion script
Id: cif_fix_values 2281 2013-09-26 08:29:07Z andrius 
;
_cod_original_sg_symbol_H-M P2(1)/c
_cod_database_code 7214781

loop_
_symmetry_equiv_pos_as_xyz
'x, y, z'
'-x, y+1/2, -z+1/2'
'-x, -y, -z'
'x, -y-1/2, z-1/2'

loop_
_atom_site_label
_atom_site_type_symbol
_atom_site_fract_x
_atom_site_fract_y
_atom_site_fract_z
_atom_site_U_iso_or_equiv
_atom_site_adp_type
_atom_site_occupancy
_atom_site_symmetry_multiplicity
_atom_site_calc_flag
_atom_site_refinement_flags
_atom_site_disorder_assembly
_atom_site_disorder_group
O1 O 0.4390(2) 0.6581(11) 0.5592(2) 0.0318(12) Uani 1 1 d . . .
O2 O 0.33279(16) 0.2298(8) 0.3488(2) 0.0182(10) Uani 1 1 d . . .
O3 O 0.29039(18) 0.6851(9) 0.2141(3) 0.0251(11) Uani 1 1 d . . .
N1 N 0.39859(19) 0.4678(11) 0.4523(3) 0.0190(12) Uani 1 1 d . . .
H1 H 0.3783 0.3350 0.4385 0.023 Uiso 1 1 calc R . .
N2 N 0.28041(19) 0.2376(10) 0.2113(3) 0.0153(11) Uani 1 1 d . B .
H2 H 0.2913 0.0882 0.2305 0.018 Uiso 1 1 calc R . .
C1 C 0.4146(2) 0.6387(13) 0.3924(3) 0.0170(13) Uani 1 1 d . . .
C2 C 0.3883(2) 0.6076(12) 0.3193(3) 0.0156(12) Uani 1 1 d . . .
C3 C 0.4065(2) 0.7641(12) 0.2581(3) 0.0162(13) Uani 1 1 d . . .
H3 H 0.3904 0.7422 0.2095 0.019 Uiso 1 1 calc R . .
C4 C 0.4480(2) 0.9501(13) 0.2686(3) 0.0198(13) Uani 1 1 d . . .
H4 H 0.4600 1.0509 0.2274 0.024 Uiso 1 1 calc R . .
C5 C 0.4714(2) 0.9849(13) 0.3414(3) 0.0207(13) Uani 1 1 d . . .
H5 H 0.4985 1.1143 0.3489 0.025 Uiso 1 1 calc R . .
C6 C 0.4555(2) 0.8317(13) 0.4030(3) 0.0188(13) Uani 1 1 d . . .
H6 H 0.4720 0.8571 0.4513 0.023 Uiso 1 1 calc R . .
C7 C 0.4109(2) 0.4841(14) 0.5290(3) 0.0207(14) Uani 1 1 d . . .
C8 C 0.3858(3) 0.2633(14) 0.5752(3) 0.0265(15) Uani 1 1 d . . .
H83 H 0.4138 0.1349 0.5886 0.040 Uiso 1 1 calc R . .
H81 H 0.3571 0.1785 0.5452 0.040 Uiso 1 1 calc R . .
H82 H 0.3707 0.3356 0.6213 0.040 Uiso 1 1 calc R . .
C9 C 0.3429(2) 0.4150(12) 0.3067(3) 0.0158(12) Uani 1 1 d . . .
C10 C 0.3024(2) 0.4621(12) 0.2383(3) 0.0161(12) Uani 1 1 d . . .
C11 C 0.2387(2) 0.2378(10) 0.1506(3) 0.0134(10) Uani 1 1 d DU . .
H11A H 0.2327 0.0559 0.1336 0.016 Uiso 1 1 calc R A 1
H11B H 0.2524 0.3378 0.1073 0.016 Uiso 1 1 calc R A 1
C12A C 0.1844(3) 0.354(2) 0.1733(5) 0.0134(11) Uani 0.496(7) 1 d PDU B 1
H12A H 0.1897 0.5438 0.1813 0.016 Uiso 0.496(7) 1 calc PR B 1
H12B H 0.1588 0.3339 0.1300 0.016 Uiso 0.496(7) 1 calc PR B 1
C12B C 0.1850(3) 0.123(2) 0.1748(5) 0.0133(11) Uani 0.504(7) 1 d PDU B 2
H12C H 0.1594 0.1327 0.1312 0.016 Uiso 0.504(7) 1 calc PR B 2
H12D H 0.1908 -0.0642 0.1861 0.016 Uiso 0.504(7) 1 calc PR B 2
C13 C 0.1579(2) 0.2456(11) 0.2419(3) 0.0171(12) Uani 1 1 d DU . .
H13A H 0.1816 0.2838 0.2863 0.020 Uiso 1 1 calc R B 1
H13B H 0.1561 0.0535 0.2366 0.020 Uiso 1 1 calc R B 1
C14A C 0.1016(3) 0.343(3) 0.2587(5) 0.022(2) Uani 0.496(7) 1 d PDU B 1
H14A H 0.1036 0.5361 0.2616 0.026 Uiso 0.496(7) 1 calc PR B 1
H14B H 0.0781 0.3007 0.2145 0.026 Uiso 0.496(7) 1 calc PR B 1
C14B C 0.1019(3) 0.149(2) 0.2594(5) 0.019(2) Uani 0.504(7) 1 d PDU B 2
H14C H 0.1040 -0.0429 0.2643 0.022 Uiso 0.504(7) 1 calc PR B 2
H14D H 0.0785 0.1862 0.2147 0.022 Uiso 0.504(7) 1 calc PR B 2
C15 C 0.0730(2) 0.2507(13) 0.3274(3) 0.0217(13) Uani 1 1 d DU . .
H15A H 0.0957 0.2998 0.3719 0.026 Uiso 1 1 calc R B 1
H15B H 0.0722 0.0576 0.3256 0.026 Uiso 1 1 calc R B 1
C16A C 0.0162(3) 0.343(3) 0.3417(5) 0.020(2) Uani 0.496(7) 1 d PDU B 1
H16A H 0.0172 0.5359 0.3434 0.024 Uiso 0.496(7) 1 calc PR B 1
H16B H -0.0063 0.2938 0.2971 0.024 Uiso 0.496(7) 1 calc PR B 1
C16B C 0.0166(3) 0.157(3) 0.3418(5) 0.020(2) Uani 0.504(7) 1 d PDU B 2
H16C H 0.0179 -0.0360 0.3446 0.024 Uiso 0.504(7) 1 calc PR B 2
H16D H -0.0060 0.2022 0.2970 0.024 Uiso 0.504(7) 1 calc PR B 2
C17 C -0.0129(2) 0.2517(12) 0.4103(3) 0.0204(13) Uani 1 1 d DU . .
H17A H 0.0090 0.3052 0.4551 0.024 Uiso 1 1 calc R B 1
H17B H -0.0131 0.0586 0.4094 0.024 Uiso 1 1 calc R B 1
C18A C -0.0701(3) 0.340(3) 0.4226(5) 0.021(2) Uani 0.496(7) 1 d PDU B 1
H18A H -0.0698 0.5336 0.4235 0.025 Uiso 0.496(7) 1 calc PR B 1
H18B H -0.0919 0.2875 0.3778 0.025 Uiso 0.496(7) 1 calc PR B 1
C18B C -0.0695(3) 0.159(3) 0.4227(5) 0.020(2) Uani 0.504(7) 1 d PDU B 2
H18C H -0.0685 -0.0338 0.4244 0.023 Uiso 0.504(7) 1 calc PR B 2
H18D H -0.0914 0.2082 0.3775 0.023 Uiso 0.504(7) 1 calc PR B 2
C19 C -0.0998(2) 0.2506(13) 0.4909(3) 0.0221(14) Uani 1 1 d DU . .
H19A H -0.0800 0.3183 0.5359 0.026 Uiso 1 1 calc R B 1
H19B H -0.0973 0.0579 0.4928 0.026 Uiso 1 1 calc R B 1
C20A C -0.1585(4) 0.323(4) 0.4986(8) 0.030(4) Uani 0.496(7) 1 d PD B 1
H20A H -0.1781 0.2599 0.4529 0.036 Uiso 0.496(7) 1 calc PR B 1
H20B H -0.1609 0.5156 0.4983 0.036 Uiso 0.496(7) 1 calc PR B 1
C20B C -0.1577(4) 0.169(4) 0.4995(7) 0.023(3) Uani 0.504(7) 1 d PD B 2
H20C H -0.1585 -0.0244 0.4994 0.027 Uiso 0.504(7) 1 calc PR B 2
H20D H -0.1779 0.2272 0.4538 0.027 Uiso 0.504(7) 1 calc PR B 2
C21A C -0.1886(4) 0.226(7) 0.5661(11) 0.055(5) Uani 0.496(7) 1 d PDU B 1
H21A H -0.1771 0.0432 0.5749 0.066 Uiso 0.496(7) 1 calc PR B 1
H21B H -0.1753 0.3282 0.6101 0.066 Uiso 0.496(7) 1 calc PR B 1
C21B C -0.1888(4) 0.259(7) 0.5669(11) 0.054(5) Uani 0.504(7) 1 d PDU B 2
H21C H -0.1738 0.1658 0.6115 0.065 Uiso 0.504(7) 1 calc PR B 2
H21D H -0.1806 0.4467 0.5744 0.065 Uiso 0.504(7) 1 calc PR B 2
C22 C -0.2491(3) 0.230(3) 0.5678(5) 0.069(3) Uani 1 1 d DU . .
H22A H -0.2610 0.1573 0.6157 0.104 Uiso 1 1 calc R B 1
H22B H -0.2638 0.1245 0.5260 0.104 Uiso 1 1 calc R B 1
H22C H -0.2620 0.4098 0.5626 0.104 Uiso 1 1 calc R B 1

loop_
_atom_site_aniso_label
_atom_site_aniso_U_11
_atom_site_aniso_U_22
_atom_site_aniso_U_33
_atom_site_aniso_U_23
_atom_site_aniso_U_13
_atom_site_aniso_U_12
O1 0.043(3) 0.035(3) 0.017(2) -0.003(2) -0.0074(18) -0.014(2)
O2 0.019(2) 0.016(2) 0.019(2) 0.0030(16) -0.0016(15) -0.0053(16)
O3 0.028(2) 0.013(2) 0.034(2) 0.0015(19) -0.0118(18) -0.0013(18)
N1 0.019(2) 0.020(3) 0.018(2) -0.002(2) -0.0012(18) -0.004(2)
N2 0.015(2) 0.011(3) 0.020(2) -0.0007(18) -0.0011(18) -0.0004(18)
C1 0.015(3) 0.020(3) 0.016(3) -0.005(2) 0.003(2) 0.001(2)
C2 0.013(2) 0.012(3) 0.022(3) 0.000(2) 0.001(2) 0.001(2)
C3 0.018(3) 0.014(3) 0.017(3) -0.001(2) 0.002(2) 0.003(2)
C4 0.016(3) 0.020(4) 0.023(3) 0.000(2) 0.004(2) 0.001(2)
C5 0.015(3) 0.017(3) 0.029(3) -0.002(2) 0.003(2) -0.004(2)
C6 0.019(3) 0.020(3) 0.018(3) -0.008(2) -0.001(2) 0.001(2)
C7 0.018(3) 0.027(4) 0.016(3) -0.001(2) 0.000(2) 0.004(2)
C8 0.028(3) 0.034(4) 0.018(3) 0.003(3) 0.000(2) -0.006(3)
C9 0.016(3) 0.015(3) 0.016(3) -0.006(2) 0.003(2) 0.003(2)
C10 0.013(3) 0.015(3) 0.020(3) -0.001(2) -0.001(2) 0.001(2)
C11 0.019(2) 0.003(2) 0.019(2) 0.0012(16) -0.0029(17) -0.0008(16)
C12A 0.019(2) 0.003(2) 0.019(2) 0.0013(17) -0.0030(18) -0.0005(17)
C12B 0.019(2) 0.003(2) 0.019(2) 0.0011(17) -0.0029(18) -0.0007(17)
C13 0.016(3) 0.015(3) 0.020(3) -0.003(2) -0.002(2) 0.002(2)
C14A 0.022(4) 0.020(5) 0.022(5) 0.001(4) -0.001(4) 0.004(4)
C14B 0.017(4) 0.018(5) 0.021(4) -0.003(4) -0.001(3) 0.002(4)
C15 0.019(3) 0.027(3) 0.020(3) -0.004(2) -0.003(2) 0.003(2)
C16A 0.022(4) 0.018(5) 0.021(4) -0.002(4) -0.001(4) 0.000(4)
C16B 0.020(4) 0.022(5) 0.019(4) -0.001(4) 0.000(3) 0.007(4)
C17 0.018(3) 0.023(3) 0.019(3) -0.003(2) -0.003(2) 0.004(2)
C18A 0.022(4) 0.020(6) 0.020(4) -0.002(4) 0.001(4) -0.003(4)
C18B 0.018(4) 0.022(5) 0.018(4) 0.001(4) 0.002(3) 0.010(4)
C19 0.018(3) 0.030(4) 0.018(3) -0.002(2) -0.002(2) 0.005(2)
C20A 0.033(8) 0.033(11) 0.023(7) 0.010(7) 0.004(5) -0.007(7)
C20B 0.023(7) 0.025(9) 0.021(6) -0.004(6) 0.006(5) -0.001(6)
C21A 0.030(6) 0.100(11) 0.034(8) 0.019(8) 0.012(7) 0.015(8)
C21B 0.029(6) 0.096(11) 0.037(8) -0.007(8) 0.016(7) 0.009(8)
C22 0.038(4) 0.118(8) 0.052(4) -0.004(5) 0.021(3) -0.004(4)

loop_
_atom_type_symbol
_atom_type_description
_atom_type_scat_dispersion_real
_atom_type_scat_dispersion_imag
_atom_type_scat_source
C C 0.0033 0.0016 'International Tables Vol C Tables 4.2.6.8 and 6.1.1.4'
H H 0.0000 0.0000 'International Tables Vol C Tables 4.2.6.8 and 6.1.1.4'
N N 0.0061 0.0033 'International Tables Vol C Tables 4.2.6.8 and 6.1.1.4'
O O 0.0106 0.0060 'International Tables Vol C Tables 4.2.6.8 and 6.1.1.4'

loop_
_geom_angle_atom_site_label_1
_geom_angle_atom_site_label_2
_geom_angle_atom_site_label_3
_geom_angle
C7 N1 C1 128.9(5)
C7 N1 H1 115.5
C1 N1 H1 115.5
C10 N2 C11 121.7(5)
C10 N2 H2 119.1
C11 N2 H2 119.1
C6 C1 N1 122.1(5)
C6 C1 C2 119.9(5)
N1 C1 C2 118.0(5)
C3 C2 C1 118.4(5)
C3 C2 C9 120.1(5)
C1 C2 C9 121.5(5)
C4 C3 C2 121.3(5)
C4 C3 H3 119.4
C2 C3 H3 119.4
C3 C4 C5 119.2(5)
C3 C4 H4 120.4
C5 C4 H4 120.4
C6 C5 C4 121.5(6)
C6 C5 H5 119.3
C4 C5 H5 119.3
C5 C6 C1 119.6(5)
C5 C6 H6 120.2
C1 C6 H6 120.2
O1 C7 N1 124.9(6)
O1 C7 C8 121.7(5)
N1 C7 C8 113.3(5)
C7 C8 H83 109.5
C7 C8 H81 109.5
H83 C8 H81 109.5
C7 C8 H82 109.5
H83 C8 H82 109.5
H81 C8 H82 109.5
O2 C9 C2 124.9(5)
O2 C9 C10 116.7(5)
C2 C9 C10 118.2(5)
O3 C10 N2 124.2(5)
O3 C10 C9 123.1(5)
N2 C10 C9 112.6(5)
N2 C11 C12B 113.2(5)
N2 C11 C12A 114.3(5)
C12B C11 C12A 45.7(6)
N2 C11 H11A 108.7
C12B C11 H11A 66.2
C12A C11 H11A 108.7
N2 C11 H11B 108.7
C12B C11 H11B 137.3
C12A C11 H11B 108.7
H11A C11 H11B 107.6
C13 C12A C11 118.0(6)
C13 C12A H12A 107.8
C11 C12A H12A 107.8
C13 C12A H12B 107.8
C11 C12A H12B 107.8
H12A C12A H12B 107.1
C13 C12B C11 117.7(6)
C13 C12B H12C 107.9
C11 C12B H12C 107.9
C13 C12B H12D 107.9
C11 C12B H12D 107.9
H12C C12B H12D 107.2
C12A C13 C14B 134.9(7)
C12A C13 C14A 117.1(6)
C14B C13 C14A 38.4(7)
C12A C13 C12B 46.2(6)
C14B C13 C12B 116.7(6)
C14A C13 C12B 135.7(7)
C12A C13 H13A 108.0
C14B C13 H13A 115.6
C14A C13 H13A 108.0
C12B C13 H13A 116.2
C12A C13 H13B 108.0
C14B C13 H13B 69.9
C14A C13 H13B 108.0
C12B C13 H13B 62.1
H13A C13 H13B 107.3
C15 C14A C13 120.4(7)
C15 C14A H14A 107.2
C13 C14A H14A 107.2
C15 C14A H14B 107.2
C13 C14A H14B 107.2
H14A C14A H14B 106.9
C13 C14B C15 120.3(7)
C13 C14B H14C 107.3
C15 C14B H14C 107.3
C13 C14B H14D 107.3
C15 C14B H14D 107.3
H14C C14B H14D 106.9
C14A C15 C16B 134.0(7)
C14A C15 C16A 119.6(6)
C16B C15 C16A 36.9(7)
C14A C15 C14B 38.6(7)
C16B C15 C14B 118.9(6)
C16A C15 C14B 134.5(7)
C14A C15 H15A 107.4
C16B C15 H15A 117.2
C16A C15 H15A 107.4
C14B C15 H15A 117.2
C14A C15 H15B 107.4
C16B C15 H15B 70.6
C16A C15 H15B 107.4
C14B C15 H15B 68.8
H15A C15 H15B 107.0
C17 C16A C15 120.2(7)
C17 C16A H16A 107.3
C15 C16A H16A 107.3
C17 C16A H16B 107.3
C15 C16A H16B 107.3
H16A C16A H16B 106.9
C15 C16B C17 120.0(7)
C15 C16B H16C 107.3
C17 C16B H16C 107.3
C15 C16B H16D 107.3
C17 C16B H16D 107.3
H16C C16B H16D 106.9
C18B C17 C16A 133.1(7)
C18B C17 C18A 36.0(7)
C16A C17 C18A 119.5(6)
C18B C17 C16B 119.0(6)
C16A C17 C16B 36.9(7)
C18A C17 C16B 133.2(7)
C18B C17 H17A 117.8
C16A C17 H17A 107.4
C18A C17 H17A 107.4
C16B C17 H17A 117.9
C18B C17 H17B 71.5
C16A C17 H17B 107.4
C18A C17 H17B 107.4
C16B C17 H17B 70.6
H17A C17 H17B 107.0
C19 C18A C17 120.1(7)
C19 C18A H18A 107.3
C17 C18A H18A 107.3
C19 C18A H18B 107.3
C17 C18A H18B 107.3
H18A C18A H18B 106.9
C17 C18B C19 120.0(7)
C17 C18B H18C 107.3
C19 C18B H18C 107.3
C17 C18B H18D 107.3
C19 C18B H18D 107.3
H18C C18B H18D 106.9
C18A C19 C20B 130.6(8)
C18A C19 C20A 119.1(7)
C20B C19 C20A 30.4(7)
C18A C19 C18B 35.9(7)
C20B C19 C18B 119.0(7)
C20A C19 C18B 130.1(8)
C18A C19 H19A 107.5
C20B C19 H19A 118.1
C20A C19 H19A 107.5
C18B C19 H19A 120.6
C18A C19 H19B 107.5
C20B C19 H19B 77.1
C20A C19 H19B 107.5
C18B C19 H19B 71.7
H19A C19 H19B 107.0
C19 C20A C21A 119.0(10)
C19 C20A H20A 107.6
C21A C20A H20A 107.6
C19 C20A H20B 107.6
C21A C20A H20B 107.6
H20A C20A H20B 107.0
C19 C20B C21B 119.9(9)
C19 C20B H20C 107.4
C21B C20B H20C 107.4
C19 C20B H20D 107.4
C21B C20B H20D 107.4
H20C C20B H20D 106.9
C22 C21A C20A 121.5(12)
C22 C21A H21A 107.0
C20A C21A H21A 107.0
C22 C21A H21B 107.0
C20A C21A H21B 107.0
H21A C21A H21B 106.7
C22 C21B C20B 120.1(11)
C22 C21B H21C 107.3
C20B C21B H21C 107.3
C22 C21B H21D 107.3
C20B C21B H21D 107.3
H21C C21B H21D 106.9
C21A C22 C21B 7(3)
C21A C22 H22A 109.5
C21B C22 H22A 111.5
C21A C22 H22B 109.5
C21B C22 H22B 113.7
H22A C22 H22B 109.5
C21A C22 H22C 109.5
C21B C22 H22C 103.0
H22A C22 H22C 109.5
H22B C22 H22C 109.5

loop_
_geom_bond_atom_site_label_1
_geom_bond_atom_site_label_2
_geom_bond_distance
O1 C7 1.220(8)
O2 C9 1.212(7)
O3 C10 1.229(7)
N1 C7 1.362(7)
N1 C1 1.411(8)
N1 H1 0.8600
N2 C10 1.328(7)
N2 C11 1.445(7)
N2 H2 0.8600
C1 C6 1.395(8)
C1 C2 1.419(8)
C2 C3 1.401(8)
C2 C9 1.479(8)
C3 C4 1.381(8)
C3 H3 0.9300
C4 C5 1.387(8)
C4 H4 0.9300
C5 C6 1.380(9)
C5 H5 0.9300
C6 H6 0.9300
C7 C8 1.505(9)
C8 H83 0.9600
C8 H81 0.9600
C8 H82 0.9600
C9 C10 1.544(7)
C11 C12B 1.493(6)
C11 C12A 1.501(6)
C11 H11A 0.9700
C11 H11B 0.9700
C12A C13 1.473(6)
C12A H12A 0.9700
C12A H12B 0.9700
C12B C13 1.485(6)
C12B H12C 0.9700
C12B H12D 0.9700
C13 C14B 1.479(7)
C13 C14A 1.485(7)
C13 H13A 0.9700
C13 H13B 0.9700
C14A C15 1.471(7)
C14A H14A 0.9700
C14A H14B 0.9700
C14B C15 1.479(7)
C14B H14C 0.9700
C14B H14D 0.9700
C15 C16B 1.474(7)
C15 C16A 1.478(7)
C15 H15A 0.9700
C15 H15B 0.9700
C16A C17 1.473(7)
C16A H16A 0.9700
C16A H16B 0.9700
C16B C17 1.481(7)
C16B H16C 0.9700
C16B H16D 0.9700
C17 C18B 1.469(7)
C17 C18A 1.476(7)
C17 H17A 0.9700
C17 H17B 0.9700
C18A C19 1.473(7)
C18A H18A 0.9700
C18A H18B 0.9700
C18B C19 1.482(7)
C18B H18C 0.9700
C18B H18D 0.9700
C19 C20B 1.473(7)
C19 C20A 1.477(7)
C19 H19A 0.9700
C19 H19B 0.9700
C20A C21A 1.477(8)
C20A H20A 0.9700
C20A H20B 0.9700
C20B C21B 1.479(8)
C20B H20C 0.9700
C20B H20D 0.9700
C21A C22 1.468(7)
C21A H21A 0.9700
C21A H21B 0.9700
C21B C22 1.470(7)
C21B H21C 0.9700
C21B H21D 0.9700
C22 H22A 0.9600
C22 H22B 0.9600
C22 H22C 0.9600

loop_
_geom_torsion_atom_site_label_1
_geom_torsion_atom_site_label_2
_geom_torsion_atom_site_label_3
_geom_torsion_atom_site_label_4
_geom_torsion
C7 N1 C1 C6 12.2(9)
C7 N1 C1 C2 -168.6(5)
C6 C1 C2 C3 3.4(8)
N1 C1 C2 C3 -175.8(5)
C6 C1 C2 C9 -176.8(5)
N1 C1 C2 C9 4.0(8)
C1 C2 C3 C4 -1.8(8)
C9 C2 C3 C4 178.4(5)
C2 C3 C4 C5 -0.9(9)
C3 C4 C5 C6 2.1(9)
C4 C5 C6 C1 -0.6(9)
N1 C1 C6 C5 176.9(5)
C2 C1 C6 C5 -2.2(9)
C1 N1 C7 O1 0.1(10)
C1 N1 C7 C8 179.8(5)
C3 C2 C9 O2 161.6(5)
C1 C2 C9 O2 -18.2(9)
C3 C2 C9 C10 -23.1(7)
C1 C2 C9 C10 157.1(5)
C11 N2 C10 O3 -1.3(8)
C11 N2 C10 C9 175.9(4)
O2 C9 C10 O3 144.8(6)
C2 C9 C10 O3 -31.0(8)
O2 C9 C10 N2 -32.4(7)
C2 C9 C10 N2 151.8(5)
C10 N2 C11 C12B -117.9(6)
C10 N2 C11 C12A -67.8(7)
N2 C11 C12A C13 -53.8(10)
C12B C11 C12A C13 45.6(7)
N2 C11 C12B C13 57.0(9)
C12A C11 C12B C13 -44.9(7)
C11 C12A C13 C14B -130.9(9)
C11 C12A C13 C14A -173.8(8)
C11 C12A C13 C12B -45.3(7)
C11 C12B C13 C12A 45.4(7)
C11 C12B C13 C14B 173.3(8)
C11 C12B C13 C14A 131.0(9)
C12A C13 C14A C15 -178.2(9)
C14B C13 C14A C15 52.7(8)
C12B C13 C14A C15 127.9(10)
C12A C13 C14B C15 -129.4(9)
C14A C13 C14B C15 -52.2(8)
C12B C13 C14B C15 176.9(8)
C13 C14A C15 C16B -134.8(10)
C13 C14A C15 C16A -177.8(9)
C13 C14A C15 C14B -52.4(8)
C13 C14B C15 C14A 52.6(8)
C13 C14B C15 C16B 178.1(9)
C13 C14B C15 C16A 135.7(10)
C14A C15 C16A C17 -180.0(9)
C16B C15 C16A C17 54.9(9)
C14B C15 C16A C17 134.6(10)
C14A C15 C16B C17 -136.1(10)
C16A C15 C16B C17 -54.4(8)
C14B C15 C16B C17 178.9(9)
C15 C16A C17 C18B -136.5(10)
C15 C16A C17 C18A -178.5(9)
C15 C16A C17 C16B -54.6(8)
C15 C16B C17 C18B 178.9(9)
C15 C16B C17 C16A 54.7(9)
C15 C16B C17 C18A 137.3(10)
C18B C17 C18A C19 56.1(9)
C16A C17 C18A C19 179.9(9)
C16B C17 C18A C19 136.8(10)
C16A C17 C18B C19 -137.4(10)
C18A C17 C18B C19 -55.5(8)
C16B C17 C18B C19 179.8(9)
C17 C18A C19 C20B -140.1(12)
C17 C18A C19 C20A -174.7(11)
C17 C18A C19 C18B -55.6(9)
C17 C18B C19 C18A 55.9(9)
C17 C18B C19 C20B 176.2(10)
C17 C18B C19 C20A 141.5(12)
C18A C19 C20A C21A 178.3(19)
C20B C19 C20A C21A 57(2)
C18B C19 C20A C21A 136.3(19)
C18A C19 C20B C21B -137.8(19)
C20A C19 C20B C21B -59(2)
C18B C19 C20B C21B -179.6(19)
C19 C20A C21A C22 -164(2)
C19 C20B C21B C22 166.5(19)
C20A C21A C22 C21B -72(11)
C20B C21B C22 C21A 61(10)
